data_4025073
loop_
_publ_author_name
'Zhi-Long Hu'
'Wen-Jian Qian'
'Sheng Wang'
'Shaozhong Wang'
'Zhu-Jun Yao'

_publ_section_title
;
Construction of Multiring Frameworks by Metal-Free Cascade Reactions of
Stable Isochromenylium Tetrafluoroborate
;
_journal_name_full 'Journal of Organic Chemistry'
_journal_page_first 8787
_journal_page_last 8793
_journal_paper_doi 10.1021/jo902051g
_journal_volume 74
_journal_year 2009
_chemical_formula_sum 'C27 H26 O4'
_chemical_formula_weight 414.48
_chemical_name_systematic
; 
 ? 
;
_space_group_IT_number 14
_symmetry_cell_setting monoclinic
_symmetry_space_group_name_Hall '-P 2ybc'
_symmetry_space_group_name_H-M 'P 1 21/c 1'
_atom_sites_solution_hydrogens geom
_atom_sites_solution_primary direct
_atom_sites_solution_secondary difmap
_audit_creation_method SHELXL-97
_cell_angle_alpha 90.00
_cell_angle_beta 111.083(2)
_cell_angle_gamma 90.00
_cell_formula_units_Z 4
_cell_length_a 14.2746(13)
_cell_length_b 15.1428(15)
_cell_length_c 10.7242(10)
_cell_measurement_reflns_used 1665
_cell_measurement_temperature 293(2)
_cell_measurement_theta_max 40.588
_cell_measurement_theta_min 4.879
_cell_volume 2162.9(4)
_computing_cell_refinement 'Bruker SMART'
_computing_data_collection 'Bruker SMART'
_computing_data_reduction 'Bruker SHELXTL'
_computing_molecular_graphics 'Bruker SHELXTL'
_computing_publication_material 'Bruker SHELXTL'
_computing_structure_refinement 'SHELXL-97 (Sheldrick, 1997)'
_computing_structure_solution 'SHELXS-97 (Sheldrick, 1990)'
_diffrn_ambient_temperature 293(2)
_diffrn_measured_fraction_theta_full 1.000
_diffrn_measured_fraction_theta_max 1.000
_diffrn_measurement_device_type 'CCD area detector'
_diffrn_measurement_method 'phi and omega scans'
_diffrn_radiation_monochromator graphite
_diffrn_radiation_source 'fine-focus sealed tube'
_diffrn_radiation_type MoK\a
_diffrn_radiation_wavelength 0.71073
_diffrn_reflns_av_R_equivalents 0.0666
_diffrn_reflns_av_sigmaI/netI 0.0797
_diffrn_reflns_limit_h_max 17
_diffrn_reflns_limit_h_min -15
_diffrn_reflns_limit_k_max 14
_diffrn_reflns_limit_k_min -19
_diffrn_reflns_limit_l_max 12
_diffrn_reflns_limit_l_min -13
_diffrn_reflns_number 12138
_diffrn_reflns_theta_full 26.49
_diffrn_reflns_theta_max 26.49
_diffrn_reflns_theta_min 2.04
_exptl_absorpt_coefficient_mu 0.084
_exptl_absorpt_correction_T_max 1.00000
_exptl_absorpt_correction_T_min 0.76897
_exptl_absorpt_correction_type empirical
_exptl_absorpt_process_details sadabs
_exptl_crystal_colour colorless
_exptl_crystal_density_diffrn 1.273
_exptl_crystal_density_method 'not measured'
_exptl_crystal_description prismatic
_exptl_crystal_F_000 880
_exptl_crystal_size_max 0.292
_exptl_crystal_size_mid 0.279
_exptl_crystal_size_min 0.211
_refine_diff_density_max 0.212
_refine_diff_density_min -0.201
_refine_diff_density_rms 0.036
_refine_ls_extinction_expression Fc^*^=kFc[1+0.001xFc^2^\l^3^/sin(2\q)]^-1/4^
_refine_ls_extinction_method SHELXL
_refine_ls_goodness_of_fit_ref 0.929
_refine_ls_hydrogen_treatment constr
_refine_ls_matrix_type full
_refine_ls_number_parameters 285
_refine_ls_number_reflns 4472
_refine_ls_number_restraints 0
_refine_ls_restrained_S_all 0.929
_refine_ls_R_factor_all 0.1095
_refine_ls_R_factor_gt 0.0585
_refine_ls_shift/su_max 0.005
_refine_ls_shift/su_mean 0.000
_refine_ls_structure_factor_coef Fsqd
_refine_ls_weighting_details 'calc w=1/[\s^2^(Fo^2^)+(0.0547P)^2^+0.0000P] where P=(Fo^2^+2Fc^2^)/3'
_refine_ls_weighting_scheme calc
_refine_ls_wR_factor_gt 0.1252
_refine_ls_wR_factor_ref 0.1444
_reflns_number_gt 2502
_reflns_number_total 4472
_reflns_threshold_expression >2sigma(I)
_cod_data_source_file jo902051g_si_004.cif
_cod_data_source_block cd28504
_cod_depositor_comments
;
The following automatic conversions were performed:
'_symmetry_cell_setting' value 'Monoclinic' changed to 'monoclinic'
according to '/home/saulius/struct/CIF-dictionaries/cif_core.dic'
dictionary named 'cif_core.dic' version 2.4.1 from 2010-06-29.

Automatic conversion script
Id: cif_fix_enum 1527 2010-12-29 10:47:43Z saulius 
;
_cod_original_sg_symbol_H-M P2(1)/c
_cod_database_code 4025073

loop_
_symmetry_equiv_pos_as_xyz
'x, y, z'
'-x, y+1/2, -z+1/2'
'-x, -y, -z'
'x, -y-1/2, z-1/2'

loop_
_atom_site_label
_atom_site_type_symbol
_atom_site_fract_x
_atom_site_fract_y
_atom_site_fract_z
_atom_site_U_iso_or_equiv
_atom_site_adp_type
_atom_site_occupancy
_atom_site_symmetry_multiplicity
_atom_site_calc_flag
_atom_site_refinement_flags
_atom_site_disorder_assembly
_atom_site_disorder_group
O1 O 0.33990(14) 0.46028(13) 0.73607(17) 0.0688(6) Uani 1 1 d . . .
H1 H 0.3116 0.4857 0.7801 0.103 Uiso 1 1 calc R . .
O2 O 0.31908(13) 0.53945(11) -0.03845(14) 0.0542(5) Uani 1 1 d . . .
O3 O 0.14761(15) 0.44509(14) -0.09384(16) 0.0738(6) Uani 1 1 d . . .
O4 O 0.55185(13) 0.30111(12) 0.25357(17) 0.0642(5) Uani 1 1 d . . .
C1 C 0.2692(2) 0.42219(17) 0.6254(2) 0.0539(7) Uani 1 1 d . . .
C2 C 0.1682(2) 0.4292(2) 0.5963(3) 0.0728(9) Uani 1 1 d . . .
H2 H 0.1439 0.4622 0.6512 0.087 Uiso 1 1 calc R . .
C3 C 0.1025(2) 0.3874(2) 0.4854(3) 0.0720(9) Uani 1 1 d . . .
H3 H 0.0339 0.3918 0.4673 0.086 Uiso 1 1 calc R . .
C4 C 0.1363(2) 0.33861(18) 0.3996(3) 0.0579(7) Uani 1 1 d . . .
C5 C 0.23983(18) 0.33408(15) 0.4276(2) 0.0444(6) Uani 1 1 d . . .
C6 C 0.30624(18) 0.37430(15) 0.5415(2) 0.0439(6) Uani 1 1 d . . .
C7 C 0.41747(18) 0.36518(16) 0.5850(2) 0.0481(6) Uani 1 1 d . . .
H7A H 0.4413 0.3342 0.6699 0.058 Uiso 1 1 calc R . .
H7B H 0.4467 0.4238 0.6004 0.058 Uiso 1 1 calc R . .
C8 C 0.45695(17) 0.31662(15) 0.4881(2) 0.0416(6) Uani 1 1 d . . .
H8 H 0.5207 0.2885 0.5409 0.050 Uiso 1 1 calc R . .
C9 C 0.38382(17) 0.24462(15) 0.4160(2) 0.0462(6) Uani 1 1 d . . .
H9A H 0.3752 0.2035 0.4804 0.055 Uiso 1 1 calc R . .
H9B H 0.4098 0.2123 0.3574 0.055 Uiso 1 1 calc R . .
C10 C 0.28375(17) 0.28608(15) 0.3351(2) 0.0432(6) Uani 1 1 d . . .
H10 H 0.2372 0.2395 0.2868 0.052 Uiso 1 1 calc R . .
C11 C 0.29705(17) 0.35106(15) 0.2343(2) 0.0418(6) Uani 1 1 d . . .
C12 C 0.38666(17) 0.39648(14) 0.2618(2) 0.0377(5) Uani 1 1 d . . .
C13 C 0.47666(16) 0.37960(14) 0.3865(2) 0.0381(5) Uani 1 1 d . . .
H13 H 0.4981 0.4365 0.4312 0.046 Uiso 1 1 calc R . .
C14 C 0.39474(17) 0.46012(15) 0.1716(2) 0.0418(6) Uani 1 1 d . . .
H14 H 0.4548 0.4907 0.1907 0.050 Uiso 1 1 calc R . .
C15 C 0.31571(18) 0.47848(15) 0.0550(2) 0.0425(6) Uani 1 1 d . . .
C16 C 0.22693(18) 0.43183(17) 0.0260(2) 0.0482(6) Uani 1 1 d . . .
C17 C 0.21834(18) 0.36911(16) 0.1138(2) 0.0493(6) Uani 1 1 d . . .
H17 H 0.1586 0.3377 0.0926 0.059 Uiso 1 1 calc R . .
C18 C 0.56467(18) 0.34176(15) 0.3554(2) 0.0444(6) Uani 1 1 d . . .
C19 C 0.66898(18) 0.35244(16) 0.4558(2) 0.0491(6) Uani 1 1 d . . .
C20 C 0.6915(2) 0.40373(19) 0.5706(3) 0.0647(8) Uani 1 1 d . . .
H20 H 0.6399 0.4322 0.5883 0.078 Uiso 1 1 calc R . .
C21 C 0.7889(2) 0.4130(2) 0.6583(3) 0.0909(11) Uani 1 1 d . . .
H21 H 0.8028 0.4480 0.7341 0.109 Uiso 1 1 calc R . .
C22 C 0.8649(3) 0.3706(3) 0.6341(4) 0.1090(13) Uani 1 1 d . . .
H22 H 0.9307 0.3769 0.6932 0.131 Uiso 1 1 calc R . .
C23 C 0.8445(3) 0.3188(3) 0.5225(4) 0.1017(12) Uani 1 1 d . . .
H23 H 0.8964 0.2896 0.5067 0.122 Uiso 1 1 calc R . .
C24 C 0.7467(2) 0.3099(2) 0.4333(3) 0.0780(9) Uani 1 1 d . . .
H24 H 0.7335 0.2749 0.3576 0.094 Uiso 1 1 calc R . .
C25 C 0.0608(2) 0.2899(2) 0.2843(3) 0.0883(10) Uani 1 1 d . . .
H25A H 0.0542 0.3190 0.2021 0.132 Uiso 1 1 calc R . .
H25B H -0.0031 0.2894 0.2954 0.132 Uiso 1 1 calc R . .
H25C H 0.0831 0.2303 0.2822 0.132 Uiso 1 1 calc R . .
C26 C 0.3966(2) 0.60335(19) 0.0014(3) 0.0760(9) Uani 1 1 d . . .
H26A H 0.3943 0.6347 0.0781 0.114 Uiso 1 1 calc R . .
H26B H 0.3876 0.6441 -0.0705 0.114 Uiso 1 1 calc R . .
H26C H 0.4605 0.5745 0.0238 0.114 Uiso 1 1 calc R . .
C27 C 0.0946(3) 0.5233(3) -0.1038(3) 0.1184(15) Uani 1 1 d . . .
H27A H 0.0767 0.5302 -0.0262 0.141 Uiso 1 1 calc R . .
H27B H 0.0348 0.5216 -0.1824 0.141 Uiso 1 1 calc R . .
H27C H 0.1357 0.5721 -0.1098 0.141 Uiso 1 1 calc R . .

loop_
_atom_site_aniso_label
_atom_site_aniso_U_11
_atom_site_aniso_U_22
_atom_site_aniso_U_33
_atom_site_aniso_U_23
_atom_site_aniso_U_13
_atom_site_aniso_U_12
O1 0.0934(14) 0.0746(15) 0.0467(11) -0.0108(10) 0.0353(11) 0.0092(11)
O2 0.0761(12) 0.0530(12) 0.0344(9) 0.0077(8) 0.0210(8) -0.0061(9)
O3 0.0830(14) 0.0824(16) 0.0384(10) 0.0062(10) 0.0006(10) 0.0045(11)
O4 0.0698(12) 0.0767(14) 0.0529(11) -0.0210(10) 0.0304(10) -0.0022(10)
C1 0.073(2) 0.0534(17) 0.0429(15) 0.0063(13) 0.0292(14) 0.0090(14)
C2 0.090(2) 0.085(2) 0.0630(19) 0.0095(17) 0.0504(18) 0.0228(18)
C3 0.0605(19) 0.093(2) 0.076(2) 0.0143(19) 0.0410(17) 0.0123(17)
C4 0.0534(17) 0.0656(19) 0.0591(17) 0.0066(15) 0.0254(14) -0.0054(14)
C5 0.0562(16) 0.0433(15) 0.0393(13) 0.0065(11) 0.0241(12) -0.0039(12)
C6 0.0608(16) 0.0428(15) 0.0351(13) 0.0065(11) 0.0259(12) 0.0029(12)
C7 0.0665(17) 0.0510(16) 0.0314(12) -0.0010(11) 0.0232(12) 0.0003(13)
C8 0.0510(15) 0.0417(15) 0.0338(12) 0.0050(11) 0.0174(11) 0.0034(11)
C9 0.0640(16) 0.0368(14) 0.0460(14) 0.0018(12) 0.0298(13) 0.0013(12)
C10 0.0528(15) 0.0392(14) 0.0414(13) -0.0059(11) 0.0214(12) -0.0103(12)
C11 0.0536(15) 0.0394(14) 0.0356(13) -0.0050(11) 0.0198(12) -0.0022(12)
C12 0.0499(14) 0.0371(13) 0.0299(12) -0.0037(10) 0.0190(11) -0.0008(11)
C13 0.0508(14) 0.0330(13) 0.0315(12) -0.0032(10) 0.0160(11) -0.0024(10)
C14 0.0532(15) 0.0403(14) 0.0355(13) -0.0031(11) 0.0204(12) -0.0060(11)
C15 0.0633(16) 0.0397(15) 0.0295(12) 0.0012(11) 0.0228(12) 0.0009(12)
C16 0.0561(16) 0.0543(17) 0.0299(13) -0.0024(12) 0.0102(12) -0.0017(13)
C17 0.0518(15) 0.0542(17) 0.0407(14) -0.0056(12) 0.0153(12) -0.0095(12)
C18 0.0588(16) 0.0413(15) 0.0397(13) 0.0018(12) 0.0257(12) -0.0018(12)
C19 0.0484(15) 0.0480(16) 0.0530(15) 0.0070(13) 0.0206(13) 0.0009(12)
C20 0.0553(18) 0.069(2) 0.0551(17) -0.0046(15) 0.0022(14) 0.0031(15)
C21 0.077(2) 0.089(3) 0.078(2) -0.0022(19) -0.008(2) 0.013(2)
C22 0.070(3) 0.095(3) 0.122(3) 0.005(3) -0.013(2) 0.001(2)
C23 0.060(2) 0.109(3) 0.136(3) 0.003(3) 0.035(2) 0.015(2)
C24 0.064(2) 0.082(2) 0.092(2) -0.0022(18) 0.0319(18) 0.0068(17)
C25 0.061(2) 0.111(3) 0.094(2) -0.006(2) 0.0297(18) -0.0158(18)
C26 0.113(3) 0.059(2) 0.0568(17) 0.0122(15) 0.0305(17) -0.0158(18)
C27 0.089(3) 0.155(4) 0.084(3) 0.010(3) 0.010(2) 0.047(3)

loop_
_atom_type_symbol
_atom_type_description
_atom_type_scat_dispersion_real
_atom_type_scat_dispersion_imag
_atom_type_scat_source
C C 0.0033 0.0016 'International Tables Vol C Tables 4.2.6.8 and 6.1.1.4'
H H 0.0000 0.0000 'International Tables Vol C Tables 4.2.6.8 and 6.1.1.4'
O O 0.0106 0.0060 'International Tables Vol C Tables 4.2.6.8 and 6.1.1.4'

loop_
_geom_angle_atom_site_label_1
_geom_angle_atom_site_label_2
_geom_angle_atom_site_label_3
_geom_angle
_geom_angle_site_symmetry_1
_geom_angle_site_symmetry_3
_geom_angle_publ_flag
C1 O1 H1 109.5 . . ?
C15 O2 C26 117.83(18) . . ?
C16 O3 C27 115.8(2) . . ?
C2 C1 O1 123.4(2) . . ?
C2 C1 C6 120.4(3) . . ?
O1 C1 C6 116.2(2) . . ?
C1 C2 C3 119.8(3) . . ?
C1 C2 H2 120.1 . . ?
C3 C2 H2 120.1 . . ?
C2 C3 C4 121.7(3) . . ?
C2 C3 H3 119.2 . . ?
C4 C3 H3 119.2 . . ?
C3 C4 C5 118.2(3) . . ?
C3 C4 C25 119.0(3) . . ?
C5 C4 C25 122.7(2) . . ?
C6 C5 C4 120.1(2) . . ?
C6 C5 C10 117.9(2) . . ?
C4 C5 C10 122.0(2) . . ?
C5 C6 C1 119.8(2) . . ?
C5 C6 C7 123.2(2) . . ?
C1 C6 C7 116.9(2) . . ?
C6 C7 C8 116.16(19) . . ?
C6 C7 H7A 108.2 . . ?
C8 C7 H7A 108.2 . . ?
C6 C7 H7B 108.2 . . ?
C8 C7 H7B 108.2 . . ?
H7A C7 H7B 107.4 . . ?
C9 C8 C7 109.67(18) . . ?
C9 C8 C13 110.53(17) . . ?
C7 C8 C13 112.64(19) . . ?
C9 C8 H8 107.9 . . ?
C7 C8 H8 107.9 . . ?
C13 C8 H8 107.9 . . ?
C8 C9 C10 109.19(19) . . ?
C8 C9 H9A 109.8 . . ?
C10 C9 H9A 109.8 . . ?
C8 C9 H9B 109.8 . . ?
C10 C9 H9B 109.8 . . ?
H9A C9 H9B 108.3 . . ?
C9 C10 C11 109.99(18) . . ?
C9 C10 C5 110.23(18) . . ?
C11 C10 C5 109.71(18) . . ?
C9 C10 H10 109.0 . . ?
C11 C10 H10 109.0 . . ?
C5 C10 H10 109.0 . . ?
C12 C11 C17 118.1(2) . . ?
C12 C11 C10 120.7(2) . . ?
C17 C11 C10 121.2(2) . . ?
C11 C12 C14 119.5(2) . . ?
C11 C12 C13 122.11(19) . . ?
C14 C12 C13 118.3(2) . . ?
C12 C13 C18 112.12(17) . . ?
C12 C13 C8 114.61(18) . . ?
C18 C13 C8 107.19(18) . . ?
C12 C13 H13 107.5 . . ?
C18 C13 H13 107.5 . . ?
C8 C13 H13 107.5 . . ?
C15 C14 C12 121.5(2) . . ?
C15 C14 H14 119.3 . . ?
C12 C14 H14 119.3 . . ?
O2 C15 C14 124.4(2) . . ?
O2 C15 C16 116.6(2) . . ?
C14 C15 C16 119.1(2) . . ?
C17 C16 C15 119.9(2) . . ?
C17 C16 O3 119.4(2) . . ?
C15 C16 O3 120.7(2) . . ?
C16 C17 C11 121.8(2) . . ?
C16 C17 H17 119.1 . . ?
C11 C17 H17 119.1 . . ?
O4 C18 C19 119.5(2) . . ?
O4 C18 C13 121.4(2) . . ?
C19 C18 C13 119.1(2) . . ?
C24 C19 C20 118.2(3) . . ?
C24 C19 C18 118.6(2) . . ?
C20 C19 C18 123.3(2) . . ?
C21 C20 C19 121.0(3) . . ?
C21 C20 H20 119.5 . . ?
C19 C20 H20 119.5 . . ?
C22 C21 C20 119.9(3) . . ?
C22 C21 H21 120.0 . . ?
C20 C21 H21 120.0 . . ?
C21 C22 C23 120.1(3) . . ?
C21 C22 H22 119.9 . . ?
C23 C22 H22 119.9 . . ?
C22 C23 C24 120.2(3) . . ?
C22 C23 H23 119.9 . . ?
C24 C23 H23 119.9 . . ?
C19 C24 C23 120.5(3) . . ?
C19 C24 H24 119.7 . . ?
C23 C24 H24 119.7 . . ?
C4 C25 H25A 109.5 . . ?
C4 C25 H25B 109.5 . . ?
H25A C25 H25B 109.5 . . ?
C4 C25 H25C 109.5 . . ?
H25A C25 H25C 109.5 . . ?
H25B C25 H25C 109.5 . . ?
O2 C26 H26A 109.5 . . ?
O2 C26 H26B 109.5 . . ?
H26A C26 H26B 109.5 . . ?
O2 C26 H26C 109.5 . . ?
H26A C26 H26C 109.5 . . ?
H26B C26 H26C 109.5 . . ?
O3 C27 H27A 109.5 . . ?
O3 C27 H27B 109.5 . . ?
H27A C27 H27B 109.5 . . ?
O3 C27 H27C 109.5 . . ?
H27A C27 H27C 109.5 . . ?
H27B C27 H27C 109.5 . . ?

loop_
_geom_bond_atom_site_label_1
_geom_bond_atom_site_label_2
_geom_bond_distance
_geom_bond_site_symmetry_2
_geom_bond_publ_flag
O1 C1 1.378(3) . ?
O1 H1 0.8200 . ?
O2 C15 1.376(2) . ?
O2 C26 1.416(3) . ?
O3 C16 1.388(3) . ?
O3 C27 1.388(4) . ?
O4 C18 1.209(2) . ?
C1 C2 1.365(4) . ?
C1 C6 1.399(3) . ?
C2 C3 1.375(4) . ?
C2 H2 0.9300 . ?
C3 C4 1.395(4) . ?
C3 H3 0.9300 . ?
C4 C5 1.400(3) . ?
C4 C25 1.509(4) . ?
C5 C6 1.388(3) . ?
C5 C10 1.535(3) . ?
C6 C7 1.492(3) . ?
C7 C8 1.536(3) . ?
C7 H7A 0.9700 . ?
C7 H7B 0.9700 . ?
C8 C9 1.515(3) . ?
C8 C13 1.548(3) . ?
C8 H8 0.9800 . ?
C9 C10 1.515(3) . ?
C9 H9A 0.9700 . ?
C9 H9B 0.9700 . ?
C10 C11 1.523(3) . ?
C10 H10 0.9800 . ?
C11 C12 1.387(3) . ?
C11 C17 1.401(3) . ?
C12 C14 1.400(3) . ?
C12 C13 1.506(3) . ?
C13 C18 1.523(3) . ?
C13 H13 0.9800 . ?
C14 C15 1.378(3) . ?
C14 H14 0.9300 . ?
C15 C16 1.385(3) . ?
C16 C17 1.374(3) . ?
C17 H17 0.9300 . ?
C18 C19 1.500(3) . ?
C19 C24 1.378(4) . ?
C19 C20 1.392(3) . ?
C20 C21 1.377(4) . ?
C20 H20 0.9300 . ?
C21 C22 1.363(5) . ?
C21 H21 0.9300 . ?
C22 C23 1.371(5) . ?
C22 H22 0.9300 . ?
C23 C24 1.386(4) . ?
C23 H23 0.9300 . ?
C24 H24 0.9300 . ?
C25 H25A 0.9600 . ?
C25 H25B 0.9600 . ?
C25 H25C 0.9600 . ?
C26 H26A 0.9600 . ?
C26 H26B 0.9600 . ?
C26 H26C 0.9600 . ?
C27 H27A 0.9600 . ?
C27 H27B 0.9600 . ?
C27 H27C 0.9600 . ?

loop_
_geom_hbond_atom_site_label_D
_geom_hbond_atom_site_label_H
_geom_hbond_atom_site_label_A
_geom_hbond_distance_DH
_geom_hbond_distance_HA
_geom_hbond_distance_DA
_geom_hbond_angle_DHA
_geom_hbond_site_symmetry_A
O1 H1 O2 0.82 2.08 2.809(2) 148.7 1_556

loop_
_geom_torsion_atom_site_label_1
_geom_torsion_atom_site_label_2
_geom_torsion_atom_site_label_3
_geom_torsion_atom_site_label_4
_geom_torsion
_geom_torsion_site_symmetry_1
_geom_torsion_site_symmetry_2
_geom_torsion_site_symmetry_3
_geom_torsion_site_symmetry_4
_geom_torsion_publ_flag
O1 C1 C2 C3 -178.4(3) . . . . ?
C6 C1 C2 C3 1.4(4) . . . . ?
C1 C2 C3 C4 -1.1(4) . . . . ?
C2 C3 C4 C5 -1.0(4) . . . . ?
C2 C3 C4 C25 176.4(3) . . . . ?
C3 C4 C5 C6 2.7(4) . . . . ?
C25 C4 C5 C6 -174.6(2) . . . . ?
C3 C4 C5 C10 -176.7(2) . . . . ?
C25 C4 C5 C10 5.9(4) . . . . ?
C4 C5 C6 C1 -2.4(3) . . . . ?
C10 C5 C6 C1 177.1(2) . . . . ?
C4 C5 C6 C7 174.0(2) . . . . ?
C10 C5 C6 C7 -6.5(3) . . . . ?
C2 C1 C6 C5 0.3(4) . . . . ?
O1 C1 C6 C5 -179.8(2) . . . . ?
C2 C1 C6 C7 -176.3(2) . . . . ?
O1 C1 C6 C7 3.6(3) . . . . ?
C5 C6 C7 C8 6.6(3) . . . . ?
C1 C6 C7 C8 -176.9(2) . . . . ?
C6 C7 C8 C9 -33.8(3) . . . . ?
C6 C7 C8 C13 89.7(2) . . . . ?
C7 C8 C9 C10 61.8(2) . . . . ?
C13 C8 C9 C10 -63.0(2) . . . . ?
C8 C9 C10 C11 59.2(2) . . . . ?
C8 C9 C10 C5 -61.9(2) . . . . ?
C6 C5 C10 C9 33.8(3) . . . . ?
C4 C5 C10 C9 -146.7(2) . . . . ?
C6 C5 C10 C11 -87.4(2) . . . . ?
C4 C5 C10 C11 92.1(3) . . . . ?
C9 C10 C11 C12 -30.3(3) . . . . ?
C5 C10 C11 C12 91.1(2) . . . . ?
C9 C10 C11 C17 152.1(2) . . . . ?
C5 C10 C11 C17 -86.5(3) . . . . ?
C17 C11 C12 C14 1.9(3) . . . . ?
C10 C11 C12 C14 -175.77(19) . . . . ?
C17 C11 C12 C13 -177.98(19) . . . . ?
C10 C11 C12 C13 4.3(3) . . . . ?
C11 C12 C13 C18 115.4(2) . . . . ?
C14 C12 C13 C18 -64.5(3) . . . . ?
C11 C12 C13 C8 -7.1(3) . . . . ?
C14 C12 C13 C8 173.00(19) . . . . ?
C9 C8 C13 C12 36.1(3) . . . . ?
C7 C8 C13 C12 -87.0(2) . . . . ?
C9 C8 C13 C18 -89.0(2) . . . . ?
C7 C8 C13 C18 147.90(19) . . . . ?
C11 C12 C14 C15 -0.4(3) . . . . ?
C13 C12 C14 C15 179.48(19) . . . . ?
C26 O2 C15 C14 -17.6(3) . . . . ?
C26 O2 C15 C16 164.1(2) . . . . ?
C12 C14 C15 O2 -179.3(2) . . . . ?
C12 C14 C15 C16 -1.0(3) . . . . ?
O2 C15 C16 C17 179.2(2) . . . . ?
C14 C15 C16 C17 0.8(3) . . . . ?
O2 C15 C16 O3 2.0(3) . . . . ?
C14 C15 C16 O3 -176.5(2) . . . . ?
C27 O3 C16 C17 108.5(3) . . . . ?
C27 O3 C16 C15 -74.2(3) . . . . ?
C15 C16 C17 C11 0.7(4) . . . . ?
O3 C16 C17 C11 178.1(2) . . . . ?
C12 C11 C17 C16 -2.1(3) . . . . ?
C10 C11 C17 C16 175.6(2) . . . . ?
C12 C13 C18 O4 -25.2(3) . . . . ?
C8 C13 C18 O4 101.4(2) . . . . ?
C12 C13 C18 C19 157.1(2) . . . . ?
C8 C13 C18 C19 -76.3(2) . . . . ?
O4 C18 C19 C24 -4.7(4) . . . . ?
C13 C18 C19 C24 173.1(2) . . . . ?
O4 C18 C19 C20 174.9(2) . . . . ?
C13 C18 C19 C20 -7.3(3) . . . . ?
C24 C19 C20 C21 1.0(4) . . . . ?
C18 C19 C20 C21 -178.6(3) . . . . ?
C19 C20 C21 C22 -0.8(5) . . . . ?
C20 C21 C22 C23 -0.1(6) . . . . ?
C21 C22 C23 C24 0.6(6) . . . . ?
C20 C19 C24 C23 -0.5(4) . . . . ?
C18 C19 C24 C23 179.1(3) . . . . ?
C22 C23 C24 C19 -0.3(5) . . . . ?
